data_7153705
loop_
_publ_author_name
'Zhu, Shifa'
'Hu, Lang'
'Jiang, Huanfeng'

_publ_section_title
;
 Gold-catalyzed tandem Diels-Alder reactions of enynals/enynones with
 alkenes: generation and trapping of cyclic o-QDMs.
;
_journal_issue 24
_journal_name_full 'Organic &amp; biomolecular chemistry'
_journal_page_first 4104
_journal_page_last 4111
_journal_paper_doi 10.1039/c4ob00321g
_journal_volume 12
_journal_year 2014
_chemical_formula_sum 'C28 H22 O3'
_chemical_formula_weight 406.46
_chemical_name_systematic
; 
 ? 
;
_space_group_IT_number 14
_symmetry_cell_setting monoclinic
_symmetry_space_group_name_Hall '-P 2yn'
_symmetry_space_group_name_H-M 'P 1 21/n 1'
_atom_sites_solution_hydrogens geom
_atom_sites_solution_primary direct
_atom_sites_solution_secondary difmap
_audit_creation_method SHELXL-97
_cell_angle_alpha 90.00
_cell_angle_beta 91.302(2)
_cell_angle_gamma 90.00
_cell_formula_units_Z 4
_cell_length_a 12.1109(16)
_cell_length_b 12.2037(16)
_cell_length_c 13.4259(18)
_cell_measurement_temperature 173(2)
_cell_volume 1983.8(5)
_computing_structure_refinement 'SHELXL-97 (Sheldrick, 1997)'
_computing_structure_solution 'SHELXS-97 (Sheldrick, 1990)'
_diffrn_ambient_temperature 173(2)
_diffrn_measured_fraction_theta_full 0.988
_diffrn_measured_fraction_theta_max 0.988
_diffrn_radiation_monochromator graphite
_diffrn_radiation_source 'fine-focus sealed tube'
_diffrn_radiation_type MoK\a
_diffrn_radiation_wavelength 0.71073
_diffrn_reflns_av_R_equivalents 0.0206
_diffrn_reflns_av_sigmaI/netI 0.0292
_diffrn_reflns_limit_h_max 11
_diffrn_reflns_limit_h_min -15
_diffrn_reflns_limit_k_max 15
_diffrn_reflns_limit_k_min -15
_diffrn_reflns_limit_l_max 15
_diffrn_reflns_limit_l_min -17
_diffrn_reflns_number 9891
_diffrn_reflns_theta_full 27.06
_diffrn_reflns_theta_max 27.06
_diffrn_reflns_theta_min 2.24
_exptl_absorpt_coefficient_mu 0.087
_exptl_absorpt_correction_T_max 0.9913
_exptl_absorpt_correction_T_min 0.9827
_exptl_absorpt_correction_type multi-scan
_exptl_crystal_density_diffrn 1.361
_exptl_crystal_density_method 'not measured'
_exptl_crystal_F_000 856
_exptl_crystal_size_max 0.20
_exptl_crystal_size_mid 0.10
_exptl_crystal_size_min 0.10
_refine_diff_density_max 0.315
_refine_diff_density_min -0.206
_refine_diff_density_rms 0.046
_refine_ls_extinction_method none
_refine_ls_goodness_of_fit_ref 1.027
_refine_ls_hydrogen_treatment mixed
_refine_ls_matrix_type full
_refine_ls_number_parameters 280
_refine_ls_number_reflns 4294
_refine_ls_number_restraints 0
_refine_ls_restrained_S_all 1.027
_refine_ls_R_factor_all 0.0589
_refine_ls_R_factor_gt 0.0418
_refine_ls_shift/su_max 0.005
_refine_ls_shift/su_mean 0.001
_refine_ls_structure_factor_coef Fsqd
_refine_ls_weighting_details 'calc w=1/[\s^2^(Fo^2^)+(0.0628P)^2^+0.5910P] where P=(Fo^2^+2Fc^2^)/3'
_refine_ls_weighting_scheme calc
_refine_ls_wR_factor_gt 0.1055
_refine_ls_wR_factor_ref 0.1173
_reflns_number_gt 3287
_reflns_number_total 4294
_reflns_threshold_expression >2sigma(I)
_cod_data_source_file c4ob00321g2.cif
_cod_data_source_block 04181m
_cod_depositor_comments 'Adding full bibliography for 7153704--7153705.cif.'
_cod_original_sg_symbol_H-M 'P 21/n'
_cod_database_code 7153705

loop_
_symmetry_equiv_pos_as_xyz
'x, y, z'
'-x+1/2, y+1/2, -z+1/2'
'-x, -y, -z'
'x-1/2, -y-1/2, z-1/2'

loop_
_atom_site_label
_atom_site_type_symbol
_atom_site_fract_x
_atom_site_fract_y
_atom_site_fract_z
_atom_site_U_iso_or_equiv
_atom_site_adp_type
_atom_site_occupancy
_atom_site_symmetry_multiplicity
_atom_site_calc_flag
_atom_site_refinement_flags
O2 O 0.95734(9) 0.35999(9) 1.02393(8) 0.0295(3) Uani 1 1 d .
O1 O 0.96993(9) 0.21885(10) 0.64961(8) 0.0317(3) Uani 1 1 d .
O3 O 0.80388(10) 0.18236(9) 1.13759(8) 0.0327(3) Uani 1 1 d .
C25 C 0.88590(11) 0.20731(12) 0.80584(10) 0.0213(3) Uani 1 1 d .
C9 C 0.68211(11) 0.18074(11) 0.89793(10) 0.0200(3) Uani 1 1 d .
C8 C 0.78947(11) 0.18796(11) 0.96063(10) 0.0191(3) Uani 1 1 d .
C24 C 0.87554(11) 0.24764(11) 0.89843(10) 0.0201(3) Uani 1 1 d .
C10 C 0.69745(12) 0.14001(12) 0.80197(10) 0.0211(3) Uani 1 1 d .
C26 C 0.96605(12) 0.25267(12) 0.73499(10) 0.0238(3) Uani 1 1 d .
C16 C 0.77644(12) 0.23661(12) 1.06544(10) 0.0215(3) Uani 1 1 d .
C7 C 0.83522(11) 0.06631(11) 0.96684(10) 0.0192(3) Uani 1 1 d .
H7 H 0.9077 0.0669 1.0041 0.023 Uiso 1 1 calc R
C28 C 1.03334(13) 0.37770(13) 0.86551(12) 0.0299(4) Uani 1 1 d .
H28 H 1.0812 0.4352 0.8868 0.036 Uiso 1 1 calc R
C27 C 1.03946(13) 0.34096(13) 0.77234(12) 0.0311(4) Uani 1 1 d .
H27 H 1.0920 0.3721 0.7291 0.037 Uiso 1 1 calc R
C22 C 0.71362(12) 0.38315(13) 1.17767(11) 0.0253(3) Uani 1 1 d .
H22 H 0.7341 0.3361 1.2313 0.030 Uiso 1 1 calc R
C13 C 0.50185(13) 0.13833(13) 0.77088(11) 0.0282(3) Uani 1 1 d .
H13 H 0.4402 0.1268 0.7272 0.034 Uiso 1 1 calc R
C23 C 0.95424(12) 0.33166(12) 0.93683(11) 0.0227(3) Uani 1 1 d .
C12 C 0.60809(12) 0.11993(12) 0.73808(11) 0.0247(3) Uani 1 1 d .
H12 H 0.6195 0.0938 0.6725 0.030 Uiso 1 1 calc R
C6 C 0.85379(12) 0.02115(12) 0.85928(10) 0.0218(3) Uani 1 1 d .
H6 H 0.9343 0.0066 0.8511 0.026 Uiso 1 1 calc R
C14 C 0.48602(12) 0.17359(13) 0.86758(12) 0.0282(3) Uani 1 1 d .
H14 H 0.4130 0.1831 0.8905 0.034 Uiso 1 1 calc R
C5 C 0.76015(12) -0.02265(12) 1.01282(10) 0.0219(3) Uani 1 1 d .
H5 H 0.7165 0.0022 1.0710 0.026 Uiso 1 1 calc R
C17 C 0.72805(12) 0.34853(12) 1.07955(11) 0.0221(3) Uani 1 1 d .
C11 C 0.81507(12) 0.10949(12) 0.78086(10) 0.0213(3) Uani 1 1 d .
H11 H 0.8243 0.0841 0.7107 0.026 Uiso 1 1 calc R
C15 C 0.57554(12) 0.19532(12) 0.93188(11) 0.0238(3) Uani 1 1 d .
H15 H 0.5638 0.2198 0.9980 0.029 Uiso 1 1 calc R
C18 C 0.69769(14) 0.41868(13) 1.00186(12) 0.0297(3) Uani 1 1 d .
H18 H 0.7078 0.3965 0.9349 0.036 Uiso 1 1 calc R
C4 C 0.79125(13) -0.08898(12) 0.85904(11) 0.0263(3) Uani 1 1 d .
H4 H 0.7731 -0.1189 0.7913 0.032 Uiso 1 1 calc R
C2 C 0.83657(13) -0.12169(12) 1.03350(11) 0.0266(3) Uani 1 1 d .
H2A H 0.7997 -0.1772 1.0750 0.032 Uiso 1 1 calc R
H2B H 0.9063 -0.0986 1.0673 0.032 Uiso 1 1 calc R
C3 C 0.69073(13) -0.06860(12) 0.92421(11) 0.0259(3) Uani 1 1 d .
H3A H 0.6510 -0.1368 0.9410 0.031 Uiso 1 1 calc R
H3B H 0.6388 -0.0140 0.8951 0.031 Uiso 1 1 calc R
C1 C 0.85829(14) -0.16701(13) 0.92725(12) 0.0311(4) Uani 1 1 d .
H1A H 0.9379 -0.1643 0.9122 0.037 Uiso 1 1 calc R
H1B H 0.8318 -0.2434 0.9202 0.037 Uiso 1 1 calc R
C19 C 0.65289(16) 0.52066(15) 1.02165(13) 0.0397(4) Uani 1 1 d .
H19 H 0.6317 0.5679 0.9683 0.048 Uiso 1 1 calc R
C20 C 0.63908(16) 0.55360(15) 1.11945(15) 0.0431(4) Uani 1 1 d .
H20 H 0.6083 0.6235 1.1331 0.052 Uiso 1 1 calc R
C21 C 0.66993(14) 0.48503(14) 1.19717(13) 0.0346(4) Uani 1 1 d .
H21 H 0.6610 0.5081 1.2641 0.042 Uiso 1 1 calc R

loop_
_atom_site_aniso_label
_atom_site_aniso_U_11
_atom_site_aniso_U_22
_atom_site_aniso_U_33
_atom_site_aniso_U_23
_atom_site_aniso_U_13
_atom_site_aniso_U_12
O2 0.0315(6) 0.0287(6) 0.0281(6) -0.0040(5) -0.0042(4) -0.0016(5)
O1 0.0324(6) 0.0393(7) 0.0237(6) 0.0019(5) 0.0078(4) 0.0022(5)
O3 0.0531(7) 0.0254(6) 0.0195(5) 0.0017(4) -0.0021(5) 0.0066(5)
C25 0.0190(7) 0.0229(7) 0.0219(7) 0.0028(6) 0.0011(5) 0.0020(6)
C9 0.0227(7) 0.0187(7) 0.0187(7) 0.0020(5) -0.0013(5) 0.0008(5)
C8 0.0208(7) 0.0191(7) 0.0174(7) 0.0003(5) 0.0011(5) 0.0018(5)
C24 0.0208(7) 0.0193(7) 0.0200(7) 0.0026(5) -0.0005(5) 0.0019(5)
C10 0.0227(7) 0.0205(7) 0.0201(7) 0.0023(5) 0.0006(5) 0.0000(6)
C26 0.0222(7) 0.0264(8) 0.0228(7) 0.0051(6) 0.0025(6) 0.0051(6)
C16 0.0242(7) 0.0214(7) 0.0188(7) -0.0008(6) 0.0005(5) -0.0014(6)
C7 0.0183(7) 0.0196(7) 0.0195(7) -0.0004(5) -0.0005(5) 0.0017(5)
C28 0.0299(8) 0.0231(8) 0.0367(9) 0.0022(7) 0.0015(7) -0.0052(6)
C27 0.0283(8) 0.0288(8) 0.0366(9) 0.0077(7) 0.0085(7) -0.0031(6)
C22 0.0242(7) 0.0281(8) 0.0236(7) -0.0039(6) 0.0011(6) -0.0017(6)
C13 0.0237(8) 0.0302(8) 0.0303(8) 0.0041(7) -0.0067(6) -0.0015(6)
C23 0.0232(7) 0.0192(7) 0.0255(8) 0.0014(6) -0.0020(6) 0.0034(6)
C12 0.0298(8) 0.0245(8) 0.0197(7) 0.0024(6) -0.0032(6) -0.0023(6)
C6 0.0208(7) 0.0225(7) 0.0220(7) -0.0033(6) 0.0005(5) 0.0019(6)
C14 0.0197(7) 0.0300(8) 0.0350(8) 0.0046(7) 0.0024(6) 0.0028(6)
C5 0.0233(7) 0.0209(7) 0.0216(7) 0.0001(6) 0.0005(5) -0.0006(6)
C17 0.0223(7) 0.0217(7) 0.0223(7) -0.0029(6) 0.0010(5) -0.0010(6)
C11 0.0225(7) 0.0253(7) 0.0163(6) -0.0018(6) 0.0016(5) -0.0005(6)
C15 0.0251(8) 0.0230(7) 0.0233(7) 0.0017(6) 0.0021(6) 0.0030(6)
C18 0.0358(9) 0.0261(8) 0.0272(8) -0.0015(6) 0.0007(6) 0.0058(7)
C4 0.0326(8) 0.0219(7) 0.0245(7) -0.0040(6) -0.0017(6) -0.0013(6)
C2 0.0305(8) 0.0212(7) 0.0281(8) 0.0024(6) -0.0029(6) 0.0001(6)
C3 0.0273(8) 0.0227(7) 0.0276(8) 0.0014(6) -0.0024(6) -0.0043(6)
C1 0.0381(9) 0.0207(8) 0.0343(9) -0.0026(6) 0.0002(7) 0.0040(7)
C19 0.0503(11) 0.0293(9) 0.0392(10) 0.0020(8) -0.0033(8) 0.0124(8)
C20 0.0503(11) 0.0278(9) 0.0511(11) -0.0116(8) 0.0032(9) 0.0135(8)
C21 0.0371(9) 0.0340(9) 0.0329(9) -0.0132(7) 0.0022(7) 0.0021(7)

loop_
_atom_type_symbol
_atom_type_description
_atom_type_scat_dispersion_real
_atom_type_scat_dispersion_imag
_atom_type_scat_source
C C 0.0033 0.0016 'International Tables Vol C Tables 4.2.6.8 and 6.1.1.4'
H H 0.0000 0.0000 'International Tables Vol C Tables 4.2.6.8 and 6.1.1.4'
O O 0.0106 0.0060 'International Tables Vol C Tables 4.2.6.8 and 6.1.1.4'

loop_
_geom_angle_atom_site_label_1
_geom_angle_atom_site_label_2
_geom_angle_atom_site_label_3
_geom_angle
C24 C25 C26 122.19(13)
C24 C25 C11 115.58(12)
C26 C25 C11 122.15(12)
C15 C9 C10 119.46(13)
C15 C9 C8 126.44(13)
C10 C9 C8 113.41(12)
C24 C8 C9 107.83(11)
C24 C8 C16 113.55(11)
C9 C8 C16 114.86(11)
C24 C8 C7 103.42(10)
C9 C8 C7 105.40(11)
C16 C8 C7 110.85(11)
C25 C24 C23 120.06(13)
C25 C24 C8 114.08(12)
C23 C24 C8 125.29(12)
C12 C10 C9 120.98(13)
C12 C10 C11 124.61(13)
C9 C10 C11 114.07(12)
O1 C26 C27 121.99(14)
O1 C26 C25 121.10(14)
C27 C26 C25 116.90(13)
O3 C16 C17 119.78(13)
O3 C16 C8 119.18(13)
C17 C16 C8 121.02(12)
C5 C7 C6 102.60(11)
C5 C7 C8 117.93(11)
C6 C7 C8 109.76(11)
C27 C28 C23 122.02(14)
C28 C27 C26 121.21(14)
C21 C22 C17 120.54(15)
C14 C13 C12 119.79(14)
O2 C23 C28 120.43(14)
O2 C23 C24 122.32(13)
C28 C23 C24 117.21(13)
C10 C12 C13 119.41(14)
C4 C6 C7 103.16(11)
C4 C6 C11 117.22(12)
C7 C6 C11 109.24(11)
C13 C14 C15 121.10(14)
C2 C5 C3 99.66(12)
C2 C5 C7 105.36(11)
C3 C5 C7 105.11(11)
C18 C17 C22 118.92(14)
C18 C17 C16 124.23(13)
C22 C17 C16 116.85(13)
C25 C11 C10 107.40(12)
C25 C11 C6 103.60(11)
C10 C11 C6 108.23(11)
C9 C15 C14 119.13(14)
C19 C18 C17 120.42(15)
C3 C4 C1 100.10(12)
C3 C4 C6 104.67(12)
C1 C4 C6 106.58(12)
C5 C2 C1 103.08(12)
C4 C3 C5 94.18(11)
C4 C1 C2 103.14(12)
C18 C19 C20 119.87(16)
C21 C20 C19 120.19(16)
C22 C21 C20 120.06(15)

loop_
_geom_bond_atom_site_label_1
_geom_bond_atom_site_label_2
_geom_bond_distance
O2 C23 1.2191(18)
O1 C26 1.2202(18)
O3 C16 1.2134(17)
C25 C24 1.346(2)
C25 C26 1.482(2)
C25 C11 1.503(2)
C9 C15 1.390(2)
C9 C10 1.3973(19)
C9 C8 1.5353(19)
C8 C24 1.5342(19)
C8 C16 1.5388(19)
C8 C7 1.5861(19)
C24 C23 1.484(2)
C10 C12 1.387(2)
C10 C11 1.505(2)
C26 C27 1.477(2)
C16 C17 1.500(2)
C7 C5 1.5530(19)
C7 C6 1.5667(19)
C28 C27 1.332(2)
C28 C23 1.481(2)
C22 C21 1.379(2)
C22 C17 1.398(2)
C13 C14 1.385(2)
C13 C12 1.388(2)
C6 C4 1.543(2)
C6 C11 1.571(2)
C14 C15 1.396(2)
C5 C2 1.544(2)
C5 C3 1.546(2)
C17 C18 1.392(2)
C18 C19 1.386(2)
C4 C3 1.536(2)
C4 C1 1.540(2)
C2 C1 1.558(2)
C19 C20 1.387(3)
C20 C21 1.382(3)
